data_1571903
loop_
_publ_author_name
'Fan, Chang-Chun'
'Liu, Cheng-Dong'
'Liang, Bei-Dou'
'Ju, Tong-Yu'
'Wang, Wei'
'Jin, Ming-Liang'
'Chai, Chao-Yang'
'Zhang, Wen'

_publ_section_title
;
 Chiral three-dimensional organic-inorganic lead iodide hybrid
 semiconductors.
;
_journal_issue 29
_journal_name_full 'Chemical science'
_journal_page_first 11374
_journal_page_last 11381
_journal_paper_doi 10.1039/d4sc00954a
_journal_volume 15
_journal_year 2024
_chemical_absolute_configuration ad
_chemical_formula_moiety '0.5(I12 Pb4), C7 H12 N2'
_chemical_formula_sum 'C7 H12 I6 N2 Pb2'
_chemical_formula_weight 1299.97
_space_group_crystal_system orthorhombic
_space_group_IT_number 21
_space_group_name_Hall 'C 2 2'
_space_group_name_H-M_alt 'C 2 2 2'
_atom_sites_solution_hydrogens geom
_atom_sites_solution_primary dual
_audit_creation_date 2023-09-14
_audit_creation_method
;
Olex2 1.5
(compiled 2023.03.06 svn.rbb2c1857 for OlexSys, GUI svn.r6748)
;
_audit_update_record
;
2024-01-05 deposited with the CCDC.	2024-06-13 downloaded from the CCDC.
;
_cell_angle_alpha 90
_cell_angle_beta 90
_cell_angle_gamma 90
_cell_formula_units_Z 2
_cell_length_a 9.4786(5)
_cell_length_b 17.7233(10)
_cell_length_c 6.5033(4)
_cell_measurement_reflns_used 5220
_cell_measurement_temperature 425.0(3)
_cell_measurement_theta_max 30.2670
_cell_measurement_theta_min 2.4040
_cell_volume 1092.50(11)
_computing_cell_refinement 'CrysAlisPro 1.171.42.84a (Rigaku OD, 2023)'
_computing_data_collection 'CrysAlisPro 1.171.42.84a (Rigaku OD, 2023)'
_computing_data_reduction 'CrysAlisPro 1.171.42.84a (Rigaku OD, 2023)'
_computing_molecular_graphics 'Olex2 1.5 (Dolomanov et al., 2009)'
_computing_publication_material 'Olex2 1.5 (Dolomanov et al., 2009)'
_computing_structure_refinement 'XL  (Sheldrick, 2008)'
_computing_structure_solution 'SHELXT 2018/2 (Sheldrick, 2018)'
_diffrn_ambient_environment air
_diffrn_ambient_temperature 425.0(3)
_diffrn_detector 'Hybrid Pixel Array Detector'
_diffrn_detector_area_resol_mean 10.0000
_diffrn_detector_type HyPix
_diffrn_measured_fraction_theta_full 1.000
_diffrn_measured_fraction_theta_max 0.928
_diffrn_measurement_details
;
List of Runs (angles in degrees, time in seconds):

  # Type    Start    End  Width  t~exp~   \w     \q     \k     \f   Frames
#--------------------------------------------------------------------------
  1  \w     18.00  67.00   0.50    0.80    --    4.67  57.00 -60.00   98
  2  \w    -17.00  18.00   0.50    0.80    --    4.67 -38.00-150.00   70
  3  \w    -58.00 -22.00   0.50    0.80    --    4.67 -38.00-150.00   72
  4  \w    -67.00  18.00   0.50    0.80    --    4.67 -33.00 -98.67  170
  5  \w    -64.00  18.00   0.50    0.80    --    4.67 -38.00 -30.00  164
  6  \w    -63.00  18.00   0.50    0.80    --    4.67 -28.00  48.39  162
  7  \w    -21.00  18.00   0.50    0.80    --    4.67 -24.00  80.44   78
  8  \w    -68.00  17.00   0.50    0.80    --    4.67 -38.00 150.00  170
  9  \w    -67.00  12.00   0.50    0.80    --   -5.45 -77.00 150.00  158
 10  \w    -77.00 -24.00   0.50    0.80    --   -5.45 -57.00  30.00  106
;
_diffrn_measurement_device 'four-circle diffractometer'
_diffrn_measurement_device_type 'XtaLAB Synergy R, DW system, HyPix'
_diffrn_measurement_method '\w scans'
_diffrn_orient_matrix_type 'CrysAlisPro convention (1999,Acta A55,543-557)'
_diffrn_orient_matrix_UB_11 0.0241383000
_diffrn_orient_matrix_UB_12 0.0156265000
_diffrn_orient_matrix_UB_13 0.0940798000
_diffrn_orient_matrix_UB_21 0.0079509000
_diffrn_orient_matrix_UB_22 -0.0368282000
_diffrn_orient_matrix_UB_23 0.0410839000
_diffrn_orient_matrix_UB_31 0.0703701000
_diffrn_orient_matrix_UB_32 -0.0011456000
_diffrn_orient_matrix_UB_33 -0.0368695000
_diffrn_radiation_monochromator mirror
_diffrn_radiation_probe x-ray
_diffrn_radiation_type 'Mo K\a'
_diffrn_radiation_wavelength 0.71073
_diffrn_reflns_av_R_equivalents 0.0753
_diffrn_reflns_av_unetI/netI 0.0451
_diffrn_reflns_Laue_measured_fraction_full 1.000
_diffrn_reflns_Laue_measured_fraction_max 0.928
_diffrn_reflns_limit_h_max 12
_diffrn_reflns_limit_h_min -13
_diffrn_reflns_limit_k_max 23
_diffrn_reflns_limit_k_min -23
_diffrn_reflns_limit_l_max 9
_diffrn_reflns_limit_l_min -9
_diffrn_reflns_number 12319
_diffrn_reflns_point_group_measured_fraction_full 1.000
_diffrn_reflns_point_group_measured_fraction_max 0.896
_diffrn_reflns_theta_full 25.242
_diffrn_reflns_theta_max 30.822
_diffrn_reflns_theta_min 2.298
_diffrn_source 'Rotating-anode X-ray tube'
_diffrn_source_type 'Rigaku (Mo) X-ray Source'
_exptl_absorpt_coefficient_mu 23.855
_exptl_absorpt_correction_T_max 1.00000
_exptl_absorpt_correction_T_min 0.06058
_exptl_absorpt_correction_type multi-scan
_exptl_absorpt_process_details
;
CrysAlisPro 1.171.42.84a (Rigaku Oxford Diffraction, 2023)
Empirical absorption correction using spherical harmonics,
implemented in SCALE3 ABSPACK scaling algorithm.
;
_exptl_crystal_density_diffrn 3.952
_exptl_crystal_description block
_exptl_crystal_F_000 1100
_exptl_crystal_size_max 0.1
_exptl_crystal_size_mid 0.1
_exptl_crystal_size_min 0.1
_refine_diff_density_max 1.319
_refine_diff_density_min -1.503
_refine_diff_density_rms 0.149
_refine_ls_abs_structure_details
;
 Refined as an inversion twin.
;
_refine_ls_abs_structure_Flack 0.36(4)
_refine_ls_extinction_coef 0.00251(17)
_refine_ls_extinction_expression Fc^*^=kFc[1+0.001xFc^2^\l^3^/sin(2\q)]^-1/4^
_refine_ls_extinction_method 'SHELXL-2018/3 (Sheldrick 2018)'
_refine_ls_goodness_of_fit_ref 1.059
_refine_ls_hydrogen_treatment constr
_refine_ls_matrix_type full
_refine_ls_number_parameters 88
_refine_ls_number_reflns 1553
_refine_ls_number_restraints 118
_refine_ls_restrained_S_all 1.027
_refine_ls_R_factor_all 0.0557
_refine_ls_R_factor_gt 0.0327
_refine_ls_shift/su_max 0.000
_refine_ls_shift/su_mean 0.000
_refine_ls_structure_factor_coef Fsqd
_refine_ls_weighting_details 'w=1/[\s^2^(Fo^2^)+(0.0198P)^2^+5.0050P] where P=(Fo^2^+2Fc^2^)/3'
_refine_ls_weighting_scheme calc
_refine_ls_wR_factor_gt 0.0723
_refine_ls_wR_factor_ref 0.0770
_reflns_Friedel_coverage 0.663
_reflns_Friedel_fraction_full 1.000
_reflns_Friedel_fraction_max 0.853
_reflns_number_gt 1149
_reflns_number_total 1553
_reflns_threshold_expression 'I > 2\s(I)'
_cod_data_source_file d4sc00954a2.cif
_cod_data_source_block 3R-425K
_cod_depositor_comments 'Adding full bibliography for 1571897--1571906.cif.'
_cod_database_code 1571903
_shelx_shelxl_version_number 2018/3
_chemical_oxdiff_formula 'C H N I Pb'
_shelx_space_group_comment
;
The symmetry employed for this shelxl refinement is uniquely defined
by the following loop, which should always be used as a source of
symmetry information in preference to the above space-group names.
They are only intended as comments.
;
_shelx_estimated_absorpt_t_max 0.199
_shelx_estimated_absorpt_t_min 0.199
_olex2_refinement_description
;
1. Twinned data refinement
 Scales: 0.64474
 0.35526
2. Restrained distances
 N1-C2
 1.37 with sigma of 0.02
 C2-C1
 1.53 with sigma of 0.02
 C2-C3
 1.53 with sigma of 0.02
 N1-C1
 2.2 with sigma of 0.02
3. Uiso/Uaniso restraints and constraints
Uanis(N1) \\sim Ueq, Uanis(C1) \\sim Ueq, Uanis(C2) \\sim Ueq, Uanis(C3) \\sim
Ueq, Uanis(C7) \\sim Ueq, Uanis(C4) \\sim Ueq, Uanis(N2) \\sim Ueq, Uanis(C5)
\\sim Ueq, Uanis(C6) \\sim Ueq: with sigma of 0.01 and sigma for terminal atoms
of 0.02
Uanis(C3) = Uanis(C7)
4. Rigid body (RIGU) restrains
 N1, N2, C1, C2, C3, C4, C5, C6, C7
 with sigma for 1-2 distances of 0.004 and sigma for 1-3 distances of 0.004
5. Others
 Fixed Sof: N1(0.25) H1A(0.25) H1B(0.25) H1C(0.25) C1(0.25) H1D(0.25)
 H1E(0.25) H1F(0.25) C2(0.25) H2(0.25) C7(0.25) H7(0.25) C3(0.25) C4(0.25)
 H4(0.25) C5(0.25) H5(0.25) C6(0.25) H6(0.25) N2(0.25) H2A(0.25)
6.a Ternary CH refined with riding coordinates:
 C2(H2)
6.b Aromatic/amide H refined with riding coordinates:
 C7(H7), C4(H4), C5(H5), C6(H6), N2(H2A)
6.c Fitted hexagon refined as free rotating group:
 C7(C3,C4,C5,C6,N2)
6.d Idealised Me refined as rotating group:
 N1(H1A,H1B,H1C), C1(H1D,H1E,H1F)
;
_olex2_submission_special_instructions 'No special instructions were received'
_oxdiff_exptl_absorpt_empirical_details
;
Empirical correction (ABSPACK) includes:
- Absorption correction using spherical harmonics
- Frame scaling
;
_oxdiff_exptl_absorpt_empirical_full_max 8.513
_oxdiff_exptl_absorpt_empirical_full_min 0.371

loop_
_space_group_symop_operation_xyz
'x, y, z'
'-x, -y, z'
'-x, y, -z'
'x, -y, -z'
'x+1/2, y+1/2, z'
'-x+1/2, -y+1/2, z'
'-x+1/2, y+1/2, -z'
'x+1/2, -y+1/2, -z'

loop_
_atom_site_label
_atom_site_type_symbol
_atom_site_fract_x
_atom_site_fract_y
_atom_site_fract_z
_atom_site_U_iso_or_equiv
_atom_site_adp_type
_atom_site_occupancy
_atom_site_site_symmetry_order
_atom_site_calc_flag
_atom_site_refinement_flags_posn
_atom_site_refinement_flags_adp
_atom_site_refinement_flags_occupancy
_atom_site_disorder_assembly
_atom_site_disorder_group
Pb1 Pb 0.500000 0.36972(3) 1.000000 0.0514(2) Uani 1 2 d S T P . .
I1 I 0.500000 0.36857(7) 0.500000 0.0957(5) Uani 1 2 d S T P . .
I2 I 0.250000 0.250000 0.9912(18) 0.1160(7) Uani 1 2 d S T P . .
I3 I 0.73350(10) 0.500000 1.000000 0.0550(3) Uani 1 2 d S T P . .
N1 N -0.020(8) 0.626(3) 0.703(6) 0.077(14) Uani 0.25 1 d D U P A -1
H1A H -0.061076 0.669098 0.667757 0.093 Uiso 0.25 1 calc R U P A -1
H1B H 0.043563 0.634303 0.800769 0.093 Uiso 0.25 1 calc R U P A -1
H1C H -0.085759 0.594178 0.751187 0.093 Uiso 0.25 1 calc R U P A -1
C1 C -0.047(10) 0.632(5) 0.367(8) 0.096(18) Uani 0.25 1 d D U P A -1
H1D H -0.142653 0.635462 0.414127 0.144 Uiso 0.25 1 calc R U P A -1
H1E H -0.044132 0.602002 0.243322 0.144 Uiso 0.25 1 calc R U P A -1
H1F H -0.011288 0.681405 0.338144 0.144 Uiso 0.25 1 calc R U P A -1
C2 C 0.044(4) 0.5941(15) 0.533(8) 0.058(9) Uani 0.25 1 d D U P A -1
H2 H 0.144740 0.607055 0.522673 0.069 Uiso 0.25 1 calc R U P A -1
C7 C 0.127(2) 0.4584(13) 0.502(16) 0.054(4) Uani 0.25 1 d G U P A -1
H7 H 0.219372 0.476055 0.511367 0.065 Uiso 0.25 1 calc R U P A -1
C3 C 0.015(3) 0.5090(10) 0.505(17) 0.054(4) Uani 0.25 1 d DG U P A -1
C4 C -0.123(2) 0.4827(10) 0.491(13) 0.046(7) Uani 0.25 1 d G U P A -1
H4 H -0.197549 0.516588 0.493089 0.056 Uiso 0.25 1 calc R U P A -1
C5 C -0.1484(17) 0.4058(11) 0.473(7) 0.040(8) Uani 0.25 1 d G U P A -1
H5 H -0.240568 0.388202 0.462926 0.048 Uiso 0.25 1 calc R U P A -1
C6 C -0.0364(18) 0.3552(9) 0.469(5) 0.033(8) Uani 0.25 1 d G U P A -1
H6 H -0.053618 0.303741 0.456983 0.040 Uiso 0.25 1 calc R U P A -1
N2 N 0.1014(17) 0.3815(12) 0.484(10) 0.054(8) Uani 0.25 1 d G U P A -1
H2A H 0.170712 0.350214 0.481382 0.065 Uiso 0.25 1 calc R U P A -1

loop_
_atom_site_aniso_label
_atom_site_aniso_U_11
_atom_site_aniso_U_22
_atom_site_aniso_U_33
_atom_site_aniso_U_23
_atom_site_aniso_U_13
_atom_site_aniso_U_12
Pb1 0.0538(3) 0.0423(3) 0.0582(3) 0.000 -0.0069(8) 0.000
I1 0.1392(13) 0.1043(10) 0.0437(6) 0.000 -0.002(2) 0.000
I2 0.0931(9) 0.0714(8) 0.183(2) 0.000 0.000 -0.0427(7)
I3 0.0542(5) 0.0487(5) 0.0621(5) -0.003(2) 0.000 0.000
N1 0.08(3) 0.075(19) 0.076(17) -0.026(16) 0.005(17) -0.01(2)
C1 0.11(3) 0.09(2) 0.09(2) 0.01(2) -0.01(2) 0.02(2)
C2 0.056(14) 0.057(9) 0.060(14) -0.006(10) -0.003(11) -0.006(8)
C7 0.059(7) 0.055(7) 0.047(8) -0.002(8) 0.001(9) -0.003(6)
C3 0.059(7) 0.055(7) 0.047(8) -0.002(8) 0.001(9) -0.003(6)
C4 0.062(8) 0.041(10) 0.037(13) 0.001(11) -0.003(11) -0.003(7)
C5 0.042(10) 0.039(10) 0.038(16) -0.004(10) -0.006(10) 0.006(7)
C6 0.040(11) 0.037(10) 0.022(15) -0.001(9) 0.003(9) 0.002(6)
N2 0.048(10) 0.056(9) 0.059(15) 0.000(12) -0.007(11) -0.002(8)

loop_
_atom_type_symbol
_atom_type_description
_atom_type_scat_dispersion_real
_atom_type_scat_dispersion_imag
_atom_type_scat_source
C C 0.0033 0.0016 'International Tables Vol C Tables 4.2.6.8 and 6.1.1.4'
H H 0.0000 0.0000 'International Tables Vol C Tables 4.2.6.8 and 6.1.1.4'
I I -0.4742 1.8119 'International Tables Vol C Tables 4.2.6.8 and 6.1.1.4'
N N 0.0061 0.0033 'International Tables Vol C Tables 4.2.6.8 and 6.1.1.4'
Pb Pb -3.3944 10.1111 'International Tables Vol C Tables 4.2.6.8 and 6.1.1.4'

loop_
_geom_angle_atom_site_label_1
_geom_angle_atom_site_label_2
_geom_angle_atom_site_label_3
_geom_angle
_geom_angle_site_symmetry_1
_geom_angle_site_symmetry_3
_geom_angle_publ_flag
I1 Pb1 I1 179.28(5) . 1_556 ?
I2 Pb1 I1 90.8(2) 3_657 . ?
I2 Pb1 I1 90.8(2) . 1_556 ?
I2 Pb1 I1 88.7(2) . . ?
I2 Pb1 I1 88.7(2) 3_657 1_556 ?
I2 Pb1 I2 96.333(16) . 3_657 ?
I2 Pb1 I3 88.055(14) 3_657 . ?
I2 Pb1 I3 175.51(6) 3_657 2_665 ?
I2 Pb1 I3 175.51(6) . . ?
I2 Pb1 I3 88.055(14) . 2_665 ?
I3 Pb1 I1 90.259(17) 2_665 1_556 ?
I3 Pb1 I1 90.259(17) . . ?
I3 Pb1 I1 90.259(17) . 1_556 ?
I3 Pb1 I1 90.259(17) 2_665 . ?
I3 Pb1 I3 87.58(3) 2_665 . ?
Pb1 I1 Pb1 179.28(5) 1_554 . ?
Pb1 I2 Pb1 177.9(4) . 6 ?
Pb1 I3 Pb1 92.42(3) 2_665 . ?
H1A N1 H1B 109.5 . . ?
H1A N1 H1C 109.5 . . ?
H1B N1 H1C 109.5 . . ?
C2 N1 H1A 109.5 . . ?
C2 N1 H1B 109.5 . . ?
C2 N1 H1C 109.5 . . ?
H1D C1 H1E 109.5 . . ?
H1D C1 H1F 109.5 . . ?
H1E C1 H1F 109.5 . . ?
C2 C1 H1D 109.5 . . ?
C2 C1 H1E 109.5 . . ?
C2 C1 H1F 109.5 . . ?
N1 C2 C1 98(2) . . ?
N1 C2 H2 113.2 . . ?
N1 C2 C3 114(5) . . ?
C1 C2 H2 113.2 . . ?
C1 C2 C3 104(5) . . ?
C3 C2 H2 113.2 . . ?
C3 C7 H7 120.0 . . ?
C3 C7 N2 120.0 . . ?
N2 C7 H7 120.0 . . ?
C7 C3 C2 120(2) . . ?
C7 C3 C4 120.0 . . ?
C4 C3 C2 120(2) . . ?
C3 C4 H4 120.0 . . ?
C5 C4 C3 120.0 . . ?
C5 C4 H4 120.0 . . ?
C4 C5 H5 120.0 . . ?
C4 C5 C6 120.0 . . ?
C6 C5 H5 120.0 . . ?
C5 C6 H6 120.0 . . ?
C5 C6 N2 120.0 . . ?
N2 C6 H6 120.0 . . ?
C7 N2 H2A 120.0 . . ?
C6 N2 C7 120.0 . . ?
C6 N2 H2A 120.0 . . ?

loop_
_geom_bond_atom_site_label_1
_geom_bond_atom_site_label_2
_geom_bond_distance
_geom_bond_site_symmetry_2
_geom_bond_publ_flag
Pb1 I1 3.2517(2) . ?
Pb1 I1 3.25171(19) 1_556 ?
Pb1 I2 3.1813(4) . ?
Pb1 I2 3.1813(4) 3_657 ?
Pb1 I3 3.1984(7) 2_665 ?
Pb1 I3 3.1984(7) . ?
N1 H1A 0.8900 . ?
N1 H1B 0.8900 . ?
N1 H1C 0.8900 . ?
N1 C2 1.38(2) . ?
C1 H1D 0.9600 . ?
C1 H1E 0.9600 . ?
C1 H1F 0.9600 . ?
C1 C2 1.54(3) . ?
C2 H2 0.9800 . ?
C2 C3 1.54(2) . ?
C7 H7 0.9300 . ?
C7 C3 1.3900 . ?
C7 N2 1.3900 . ?
C3 C4 1.3900 . ?
C4 H4 0.9300 . ?
C4 C5 1.3900 . ?
C5 H5 0.9300 . ?
C5 C6 1.3900 . ?
C6 H6 0.9300 . ?
C6 N2 1.3900 . ?
N2 H2A 0.8600 . ?

loop_
_geom_torsion_atom_site_label_1
_geom_torsion_atom_site_label_2
_geom_torsion_atom_site_label_3
_geom_torsion_atom_site_label_4
_geom_torsion
_geom_torsion_site_symmetry_1
_geom_torsion_site_symmetry_2
_geom_torsion_site_symmetry_3
_geom_torsion_site_symmetry_4
_geom_torsion_publ_flag
N1 C2 C3 C7 -121(5) . . . . ?
N1 C2 C3 C4 56(7) . . . . ?
C1 C2 C3 C7 133(5) . . . . ?
C1 C2 C3 C4 -49(7) . . . . ?
C2 C3 C4 C5 -178(8) . . . . ?
C7 C3 C4 C5 0.0 . . . . ?
C3 C7 N2 C6 0.0 . . . . ?
C3 C4 C5 C6 0.0 . . . . ?
C4 C5 C6 N2 0.0 . . . . ?
C5 C6 N2 C7 0.0 . . . . ?
N2 C7 C3 C2 178(8) . . . . ?
N2 C7 C3 C4 0.0 . . . . ?

loop_
_twin_individual_id
_twin_individual_mass_fraction_refined
1 0.64474
2 0.35526
